data_7007392
loop_
_publ_author_name
'Lozano, A. Abel'
'S\'aez, Magal\'i'
'P\'erez, Jos\'e'
'Garc\'ia, Lu\'is'
'Lezama, Lu\'is'
'Rojo, Te\'ofilo'
'L\'opez, Gregorio'
'Garc\'ia, Gabriel'
'Santana, Ma Dolores'

_publ_section_title
;
 Structure and magnetic properties of carbonate-bridged five-coordinate
 nickel(II) complexes controlled by solvent effect.
;
_journal_issue 32
_journal_name_full 'Dalton transactions (Cambridge, England : 2003)'
_journal_page_first 3906
_journal_page_last 3911
_journal_paper_doi 10.1039/b604541c
_journal_year 2006
_chemical_formula_moiety 'C29 H57 N7 Ni2 O3, C2 H3 N, 2(F6 P)'
_chemical_formula_sum 'C31 H60 F12 N8 Ni2 O3 P2'
_chemical_formula_weight 1000.23
_chemical_name_systematic
;
?
;
_space_group_IT_number 14
_symmetry_cell_setting monoclinic
_symmetry_space_group_name_Hall '-P 2yn'
_symmetry_space_group_name_H-M 'P 1 21/n 1'
_atom_sites_solution_hydrogens geom
_atom_sites_solution_primary direct
_atom_sites_solution_secondary difmap
_audit_creation_method SHELXL-97
_cell_angle_alpha 90.00
_cell_angle_beta 93.409(1)
_cell_angle_gamma 90.00
_cell_formula_units_Z 4
_cell_length_a 11.0176(7)
_cell_length_b 30.997(2)
_cell_length_c 12.4487(8)
_cell_measurement_reflns_used 4162
_cell_measurement_temperature 100(2)
_cell_measurement_theta_max 44.252
_cell_measurement_theta_min 4.536
_cell_volume 4243.9(5)
_computing_cell_refinement 'Bruker SAINT'
_computing_data_collection 'Bruker SMART'
_computing_data_reduction 'Bruker SAINT'
_computing_molecular_graphics 'Bruker SHELXTL'
_computing_publication_material 'WinGX publication routines (Farrugia, 1998)'
_computing_structure_refinement 'SHELXL-97 (Sheldrick, 1997)'
_computing_structure_solution 'SHELXS-97 (Sheldrick, 1990)'
_diffrn_ambient_temperature 100(2)
_diffrn_detector_area_resol_mean 8.26
_diffrn_measured_fraction_theta_full 0.906
_diffrn_measured_fraction_theta_max 0.906
_diffrn_measurement_device_type 'Bruker APEX'
_diffrn_measurement_method \w-scan
_diffrn_radiation_monochromator graphite
_diffrn_radiation_source 'fine-focus sealed tube'
_diffrn_radiation_type MoK\a
_diffrn_radiation_wavelength 0.71073
_diffrn_reflns_av_R_equivalents 0.0299
_diffrn_reflns_av_sigmaI/netI 0.0410
_diffrn_reflns_limit_h_max 13
_diffrn_reflns_limit_h_min -14
_diffrn_reflns_limit_k_max 40
_diffrn_reflns_limit_k_min -28
_diffrn_reflns_limit_l_max 16
_diffrn_reflns_limit_l_min -16
_diffrn_reflns_number 26579
_diffrn_reflns_theta_full 28.20
_diffrn_reflns_theta_max 28.20
_diffrn_reflns_theta_min 1.77
_exptl_absorpt_coefficient_mu 1.058
_exptl_absorpt_correction_T_max 0.8925
_exptl_absorpt_correction_T_min 0.8243
_exptl_absorpt_correction_type multi-scan
_exptl_absorpt_process_details SADABS
_exptl_crystal_colour Blue
_exptl_crystal_density_diffrn 1.565
_exptl_crystal_density_meas ?
_exptl_crystal_density_method .
_exptl_crystal_description Block
_exptl_crystal_F_000 2080
_exptl_crystal_size_max 0.19
_exptl_crystal_size_mid 0.13
_exptl_crystal_size_min 0.11
_refine_diff_density_max 0.733
_refine_diff_density_min -0.687
_refine_diff_density_rms 0.084
_refine_ls_extinction_method none
_refine_ls_goodness_of_fit_ref 1.022
_refine_ls_hydrogen_treatment 'NH free, rigid methyls, others riding'
_refine_ls_matrix_type full
_refine_ls_number_parameters 564
_refine_ls_number_reflns 9484
_refine_ls_number_restraints 0
_refine_ls_restrained_S_all 1.022
_refine_ls_R_factor_all 0.0626
_refine_ls_R_factor_gt 0.0470
_refine_ls_shift/su_max 0.001
_refine_ls_shift/su_mean 0.000
_refine_ls_structure_factor_coef Fsqd
_refine_ls_weighting_details 'calc w=1/[\s^2^(Fo^2^)+(0.0651P)^2^+3.0280P] where P=(Fo^2^+2Fc^2^)/3'
_refine_ls_weighting_scheme calc
_refine_ls_wR_factor_gt 0.1147
_refine_ls_wR_factor_ref 0.1231
_reflns_number_gt 7542
_reflns_number_total 9484
_reflns_threshold_expression >2sigma(I)
_cod_data_source_file b604541c.txt
_cod_data_source_block complex1b
_cod_depositor_comments
;
The following automatic conversions were performed:
'_symmetry_cell_setting' value 'Monoclinic' changed to 'monoclinic'
according to '/home/saulius/struct/CIF-dictionaries/cif_core.dic'
dictionary named 'cif_core.dic' version 2.4.1 from 2010-06-29.

Automatic conversion script
Id: cif_fix_enum 1527 2010-12-29 10:47:43Z saulius 
;
_cod_original_sg_symbol_Hall -P2yn
_cod_original_sg_symbol_H-M P21/n
_cod_database_code 7007392

loop_
_symmetry_equiv_pos_as_xyz
'x, y, z'
'-x+1/2, y+1/2, -z+1/2'
'-x, -y, -z'
'x-1/2, -y-1/2, z-1/2'

loop_
_atom_site_label
_atom_site_type_symbol
_atom_site_fract_x
_atom_site_fract_y
_atom_site_fract_z
_atom_site_U_iso_or_equiv
_atom_site_adp_type
_atom_site_occupancy
_atom_site_symmetry_multiplicity
_atom_site_calc_flag
_atom_site_refinement_flags
_atom_site_disorder_assembly
_atom_site_disorder_group
Ni1 Ni 0.62498(3) 0.076125(11) 0.47112(3) 0.02108(10) Uani 1 1 d . . .
Ni2 Ni 0.46618(3) 0.147020(11) 0.71988(3) 0.02131(10) Uani 1 1 d . . .
O1 O 0.56543(16) 0.11222(6) 0.59795(14) 0.0232(4) Uani 1 1 d . . .
O2 O 0.53288(17) 0.04227(6) 0.58088(15) 0.0251(4) Uani 1 1 d . . .
O3 O 0.45000(17) 0.08007(6) 0.71397(15) 0.0259(4) Uani 1 1 d . . .
N1 N 0.6651(2) 0.12413(7) 0.37210(19) 0.0257(5) Uani 1 1 d . . .
N2 N 0.5923(2) 0.03447(8) 0.34861(19) 0.0252(5) Uani 1 1 d . . .
H2 H 0.554(3) 0.0147(11) 0.377(2) 0.027(8) Uiso 1 1 d . . .
N3 N 0.8031(2) 0.06332(7) 0.51941(19) 0.0262(5) Uani 1 1 d . . .
N4 N 0.3188(2) 0.15255(7) 0.61098(18) 0.0239(5) Uani 1 1 d . . .
N5 N 0.5171(2) 0.21109(8) 0.69015(19) 0.0262(5) Uani 1 1 d . . .
H5 H 0.591(3) 0.2059(11) 0.679(3) 0.033(9) Uiso 1 1 d . . .
N6 N 0.3690(2) 0.15443(8) 0.85818(19) 0.0295(5) Uani 1 1 d . . .
N7 N 0.6312(2) 0.14149(8) 0.81386(19) 0.0292(5) Uani 1 1 d . . .
C1 C 0.6336(3) 0.12677(9) 0.2716(2) 0.0314(6) Uani 1 1 d . . .
C2 C 0.5528(3) 0.09369(10) 0.2144(2) 0.0373(7) Uani 1 1 d . . .
H2A H 0.6001 0.0808 0.1573 0.045 Uiso 1 1 calc R . .
H2B H 0.4843 0.1096 0.1777 0.045 Uiso 1 1 calc R . .
C3 C 0.4977(3) 0.05626(10) 0.2757(2) 0.0319(7) Uani 1 1 d . . .
C4 C 0.6984(3) 0.01630(9) 0.2970(2) 0.0302(6) Uani 1 1 d . . .
H4A H 0.7322 0.0382 0.2493 0.036 Uiso 1 1 calc R . .
H4B H 0.6724 -0.0089 0.2523 0.036 Uiso 1 1 calc R . .
C5 C 0.7960(3) 0.00239(9) 0.3816(3) 0.0328(7) Uani 1 1 d . . .
H5A H 0.8539 -0.0170 0.3475 0.039 Uiso 1 1 calc R . .
H5B H 0.7572 -0.0143 0.4381 0.039 Uiso 1 1 calc R . .
C6 C 0.8668(3) 0.04009(10) 0.4346(3) 0.0319(7) Uani 1 1 d . . .
H6A H 0.9450 0.0290 0.4669 0.038 Uiso 1 1 calc R . .
H6B H 0.8859 0.0610 0.3780 0.038 Uiso 1 1 calc R . .
C7 C 0.8688(3) 0.10427(10) 0.5474(3) 0.0326(7) Uani 1 1 d . . .
H7A H 0.9541 0.0971 0.5700 0.039 Uiso 1 1 calc R . .
H7B H 0.8316 0.1173 0.6101 0.039 Uiso 1 1 calc R . .
C8 C 0.8698(3) 0.13819(10) 0.4581(3) 0.0324(7) Uani 1 1 d . . .
H8A H 0.9245 0.1620 0.4825 0.039 Uiso 1 1 calc R . .
H8B H 0.9040 0.1250 0.3940 0.039 Uiso 1 1 calc R . .
C9 C 0.7450(3) 0.15692(9) 0.4250(2) 0.0294(6) Uani 1 1 d . . .
H9A H 0.7070 0.1680 0.4896 0.035 Uiso 1 1 calc R . .
H9B H 0.7547 0.1814 0.3751 0.035 Uiso 1 1 calc R . .
C10 C 0.6760(3) 0.16146(11) 0.1981(3) 0.0438(8) Uani 1 1 d . . .
H10A H 0.6448 0.1895 0.2205 0.066 Uiso 1 1 calc R . .
H10B H 0.6457 0.1553 0.1240 0.066 Uiso 1 1 calc R . .
H10C H 0.7651 0.1622 0.2019 0.066 Uiso 1 1 calc R . .
C11 C 0.3994(3) 0.07250(11) 0.3471(3) 0.0384(7) Uani 1 1 d . . .
H11A H 0.3658 0.0481 0.3857 0.058 Uiso 1 1 calc R . .
H11B H 0.3344 0.0864 0.3023 0.058 Uiso 1 1 calc R . .
H11C H 0.4348 0.0934 0.3990 0.058 Uiso 1 1 calc R . .
C12 C 0.4405(3) 0.02423(11) 0.1919(3) 0.0441(9) Uani 1 1 d . . .
H12A H 0.5033 0.0137 0.1459 0.066 Uiso 1 1 calc R . .
H12B H 0.3766 0.0389 0.1475 0.066 Uiso 1 1 calc R . .
H12C H 0.4052 -0.0002 0.2291 0.066 Uiso 1 1 calc R . .
C13 C 0.8079(3) 0.03679(10) 0.6193(3) 0.0363(7) Uani 1 1 d . . .
H13A H 0.7658 0.0094 0.6049 0.054 Uiso 1 1 calc R . .
H13B H 0.7681 0.0524 0.6760 0.054 Uiso 1 1 calc R . .
H13C H 0.8929 0.0311 0.6428 0.054 Uiso 1 1 calc R . .
C14 C 0.3264(3) 0.17299(9) 0.5227(2) 0.0278(6) Uani 1 1 d . . .
C15 C 0.4422(2) 0.19712(9) 0.5031(2) 0.0257(6) Uani 1 1 d . . .
H15A H 0.4343 0.2105 0.4308 0.031 Uiso 1 1 calc R . .
H15B H 0.5104 0.1763 0.5036 0.031 Uiso 1 1 calc R . .
C16 C 0.4727(3) 0.23240(9) 0.5870(2) 0.0298(6) Uani 1 1 d . . .
C17 C 0.5228(3) 0.23903(10) 0.7870(2) 0.0358(7) Uani 1 1 d . . .
H17A H 0.5314 0.2694 0.7641 0.043 Uiso 1 1 calc R . .
H17B H 0.5963 0.2314 0.8327 0.043 Uiso 1 1 calc R . .
C18 C 0.4121(3) 0.23541(10) 0.8541(3) 0.0395(8) Uani 1 1 d . . .
H18A H 0.4121 0.2604 0.9037 0.047 Uiso 1 1 calc R . .
H18B H 0.3382 0.2376 0.8052 0.047 Uiso 1 1 calc R . .
C19 C 0.4035(3) 0.19450(11) 0.9201(2) 0.0393(8) Uani 1 1 d . . .
H19A H 0.4831 0.1895 0.9593 0.047 Uiso 1 1 calc R . .
H19B H 0.3430 0.1992 0.9746 0.047 Uiso 1 1 calc R . .
C20 C 0.2350(3) 0.15511(11) 0.8285(2) 0.0352(7) Uani 1 1 d . . .
H20A H 0.2132 0.1834 0.7958 0.042 Uiso 1 1 calc R . .
H20B H 0.1902 0.1521 0.8947 0.042 Uiso 1 1 calc R . .
C21 C 0.1949(3) 0.11945(11) 0.7500(2) 0.0338(7) Uani 1 1 d . . .
H21A H 0.2472 0.0939 0.7643 0.041 Uiso 1 1 calc R . .
H21B H 0.1104 0.1111 0.7632 0.041 Uiso 1 1 calc R . .
C22 C 0.2010(3) 0.13224(10) 0.6326(2) 0.0320(6) Uani 1 1 d . . .
H22A H 0.1890 0.1063 0.5869 0.038 Uiso 1 1 calc R . .
H22B H 0.1343 0.1527 0.6131 0.038 Uiso 1 1 calc R . .
C23 C 0.2257(3) 0.17552(10) 0.4359(2) 0.0345(7) Uani 1 1 d . . .
H23A H 0.1891 0.1469 0.4249 0.052 Uiso 1 1 calc R . .
H23B H 0.2587 0.1854 0.3688 0.052 Uiso 1 1 calc R . .
H23C H 0.1636 0.1959 0.4575 0.052 Uiso 1 1 calc R . .
C24 C 0.5693(3) 0.26245(10) 0.5457(3) 0.0372(7) Uani 1 1 d . . .
H24A H 0.5882 0.2851 0.5990 0.056 Uiso 1 1 calc R . .
H24B H 0.5387 0.2757 0.4778 0.056 Uiso 1 1 calc R . .
H24C H 0.6431 0.2459 0.5336 0.056 Uiso 1 1 calc R . .
C25 C 0.3568(3) 0.25939(10) 0.6011(3) 0.0374(7) Uani 1 1 d . . .
H25A H 0.2931 0.2408 0.6277 0.056 Uiso 1 1 calc R . .
H25B H 0.3286 0.2718 0.5316 0.056 Uiso 1 1 calc R . .
H25C H 0.3751 0.2826 0.6529 0.056 Uiso 1 1 calc R . .
C26 C 0.3944(3) 0.11713(11) 0.9319(2) 0.0372(7) Uani 1 1 d . . .
H26A H 0.4817 0.1159 0.9521 0.056 Uiso 1 1 calc R . .
H26B H 0.3690 0.0903 0.8954 0.056 Uiso 1 1 calc R . .
H26C H 0.3492 0.1207 0.9968 0.056 Uiso 1 1 calc R . .
C27 C 0.5137(2) 0.07706(9) 0.6340(2) 0.0237(6) Uani 1 1 d . . .
C28 C 0.7240(3) 0.13659(10) 0.8559(2) 0.0306(6) Uani 1 1 d . . .
C29 C 0.8427(3) 0.13015(12) 0.9116(3) 0.0444(8) Uani 1 1 d . . .
H29A H 0.8333 0.1279 0.9891 0.067 Uiso 1 1 calc R . .
H29B H 0.8955 0.1547 0.8973 0.067 Uiso 1 1 calc R . .
H29C H 0.8793 0.1036 0.8856 0.067 Uiso 1 1 calc R . .
P1 P 0.05779(9) 0.09587(4) 0.17788(8) 0.0493(3) Uani 1 1 d . . .
F1 F 0.0371(3) 0.09624(18) 0.0532(2) 0.158(2) Uani 1 1 d . . .
F2 F 0.1043(5) 0.04797(12) 0.1754(3) 0.159(2) Uani 1 1 d . . .
F3 F 0.1928(2) 0.11324(16) 0.1690(3) 0.1371(19) Uani 1 1 d . . .
F4 F 0.08363(19) 0.09361(8) 0.30371(17) 0.0567(6) Uani 1 1 d . . .
F5 F 0.0116(3) 0.14349(10) 0.1879(4) 0.1216(14) Uani 1 1 d . . .
F6 F -0.0779(2) 0.08195(10) 0.1873(2) 0.0812(9) Uani 1 1 d . . .
P2 P 0.92801(8) 0.23050(3) 0.70573(7) 0.0364(2) Uani 1 1 d . . .
F7 F 0.85097(19) 0.22817(7) 0.81004(17) 0.0527(5) Uani 1 1 d . . .
F8 F 1.0071(2) 0.23178(8) 0.60253(17) 0.0623(6) Uani 1 1 d . . .
F9 F 0.8936(2) 0.27963(8) 0.69087(19) 0.0667(7) Uani 1 1 d . . .
F10 F 0.96544(18) 0.18056(7) 0.72341(17) 0.0508(5) Uani 1 1 d . . .
F11 F 0.8135(2) 0.21523(10) 0.6334(2) 0.0833(9) Uani 1 1 d . . .
F12 F 1.04638(18) 0.24395(7) 0.77956(16) 0.0498(5) Uani 1 1 d . . .
N8A N 0.6753(11) 0.0533(3) -0.0073(7) 0.054(3) Uani 0.57(3) 1 d P A 1
C30A C 0.744(2) 0.0258(8) 0.0150(15) 0.052(7) Uani 0.57(3) 1 d P A 1
C31A C 0.8239(18) -0.0079(6) 0.0505(14) 0.074(6) Uani 0.57(3) 1 d P A 1
H31A H 0.8985 0.0046 0.0842 0.110 Uiso 0.57(3) 1 calc PR A 1
H31B H 0.8441 -0.0256 -0.0113 0.110 Uiso 0.57(3) 1 calc PR A 1
H31C H 0.7845 -0.0259 0.1029 0.110 Uiso 0.57(3) 1 calc PR A 1
N8B N 0.734(5) 0.0332(15) 0.000(2) 0.110(14) Uani 0.43(3) 1 d P A 2
C30B C 0.815(4) 0.0072(16) 0.0281(18) 0.15(2) Uani 0.43(3) 1 d P A 2
C31B C 0.888(3) -0.0182(6) 0.085(2) 0.095(9) Uani 0.43(3) 1 d P A 2
H31D H 0.8422 -0.0423 0.1133 0.142 Uiso 0.43(3) 1 calc PR A 2
H31E H 0.9270 -0.0019 0.1456 0.142 Uiso 0.43(3) 1 calc PR A 2
H31F H 0.9511 -0.0293 0.0401 0.142 Uiso 0.43(3) 1 calc PR A 2

loop_
_atom_site_aniso_label
_atom_site_aniso_U_11
_atom_site_aniso_U_22
_atom_site_aniso_U_33
_atom_site_aniso_U_23
_atom_site_aniso_U_13
_atom_site_aniso_U_12
Ni1 0.02056(18) 0.01582(17) 0.02651(18) -0.00135(13) -0.00154(13) -0.00094(13)
Ni2 0.02061(18) 0.01910(18) 0.02373(18) -0.00196(13) -0.00292(13) 0.00215(13)
O1 0.0248(10) 0.0157(9) 0.0290(10) -0.0010(7) 0.0018(7) -0.0007(7)
O2 0.0286(10) 0.0156(9) 0.0311(10) -0.0020(7) 0.0009(8) -0.0014(8)
O3 0.0270(10) 0.0210(10) 0.0297(10) 0.0001(8) 0.0028(8) -0.0005(8)
N1 0.0253(12) 0.0181(11) 0.0339(13) 0.0003(9) 0.0023(10) -0.0017(9)
N2 0.0310(13) 0.0195(12) 0.0248(12) 0.0007(9) -0.0019(9) -0.0026(10)
N3 0.0207(12) 0.0213(12) 0.0359(13) -0.0028(10) -0.0030(9) 0.0003(9)
N4 0.0205(11) 0.0248(12) 0.0261(11) -0.0001(9) -0.0007(9) -0.0012(9)
N5 0.0250(13) 0.0196(12) 0.0332(13) -0.0042(10) -0.0056(10) 0.0026(10)
N6 0.0297(13) 0.0329(14) 0.0257(12) -0.0002(10) -0.0012(10) 0.0088(10)
N7 0.0276(13) 0.0264(13) 0.0329(13) -0.0018(10) -0.0044(10) 0.0020(10)
C1 0.0343(16) 0.0223(14) 0.0377(16) 0.0039(12) 0.0027(12) 0.0017(12)
C2 0.052(2) 0.0283(16) 0.0304(15) 0.0052(13) -0.0096(14) -0.0033(14)
C3 0.0382(17) 0.0266(15) 0.0293(14) 0.0030(12) -0.0106(12) -0.0053(13)
C4 0.0363(16) 0.0230(15) 0.0314(15) -0.0041(12) 0.0036(12) -0.0051(12)
C5 0.0319(16) 0.0212(15) 0.0454(17) -0.0054(13) 0.0026(13) 0.0039(12)
C6 0.0248(15) 0.0260(15) 0.0446(17) -0.0049(13) -0.0004(12) 0.0027(12)
C7 0.0214(14) 0.0283(16) 0.0471(18) -0.0084(13) -0.0054(12) -0.0008(12)
C8 0.0226(14) 0.0234(15) 0.0512(18) -0.0065(13) 0.0031(12) -0.0060(11)
C9 0.0255(15) 0.0212(14) 0.0415(16) -0.0030(12) 0.0033(12) -0.0035(11)
C10 0.055(2) 0.0306(17) 0.0459(19) 0.0118(15) 0.0059(16) -0.0047(15)
C11 0.0283(16) 0.0341(17) 0.0511(19) 0.0033(14) -0.0116(14) -0.0013(13)
C12 0.056(2) 0.0358(18) 0.0382(17) 0.0008(14) -0.0197(15) -0.0119(16)
C13 0.0291(16) 0.0363(17) 0.0419(17) 0.0039(14) -0.0108(13) 0.0016(13)
C14 0.0240(14) 0.0284(15) 0.0304(14) -0.0049(12) -0.0031(11) 0.0015(12)
C15 0.0239(14) 0.0232(14) 0.0297(14) 0.0002(11) -0.0025(11) 0.0029(11)
C16 0.0336(16) 0.0220(14) 0.0334(15) -0.0026(12) -0.0017(12) -0.0005(12)
C17 0.0395(18) 0.0253(15) 0.0406(17) -0.0093(13) -0.0137(14) 0.0028(13)
C18 0.051(2) 0.0315(17) 0.0346(16) -0.0133(13) -0.0076(14) 0.0118(15)
C19 0.0458(19) 0.044(2) 0.0278(15) -0.0083(14) -0.0027(13) 0.0134(15)
C20 0.0291(16) 0.046(2) 0.0309(15) 0.0025(13) 0.0054(12) 0.0115(14)
C21 0.0227(14) 0.0431(18) 0.0357(16) 0.0056(14) 0.0031(12) -0.0004(13)
C22 0.0230(14) 0.0360(17) 0.0367(16) -0.0011(13) -0.0018(12) -0.0028(12)
C23 0.0334(16) 0.0352(17) 0.0335(15) -0.0001(13) -0.0105(12) 0.0008(13)
C24 0.0349(17) 0.0265(16) 0.0494(19) 0.0046(14) -0.0036(14) -0.0041(13)
C25 0.0413(18) 0.0247(16) 0.0455(18) -0.0033(13) -0.0042(14) 0.0067(13)
C26 0.0396(18) 0.046(2) 0.0266(14) 0.0064(13) 0.0035(13) 0.0104(15)
C27 0.0218(13) 0.0190(13) 0.0294(14) 0.0012(11) -0.0052(11) -0.0001(10)
C28 0.0308(16) 0.0278(15) 0.0325(15) -0.0005(12) -0.0026(12) 0.0019(12)
C29 0.0322(17) 0.048(2) 0.051(2) 0.0045(16) -0.0131(15) 0.0030(15)
P1 0.0418(5) 0.0642(7) 0.0420(5) 0.0056(5) 0.0036(4) 0.0193(5)
F1 0.095(2) 0.336(6) 0.0437(15) 0.035(2) 0.0052(15) 0.119(3)
F2 0.237(5) 0.114(3) 0.112(3) -0.066(2) -0.095(3) 0.114(3)
F3 0.0426(15) 0.269(5) 0.101(2) 0.104(3) 0.0150(15) 0.018(2)
F4 0.0387(11) 0.0797(16) 0.0519(12) -0.0153(12) 0.0035(9) -0.0098(11)
F5 0.079(2) 0.0564(18) 0.227(4) 0.044(2) -0.010(2) 0.0103(16)
F6 0.0603(16) 0.109(2) 0.0718(17) -0.0038(15) -0.0136(13) -0.0307(15)
P2 0.0383(5) 0.0364(5) 0.0334(4) -0.0082(3) -0.0071(3) 0.0071(4)
F7 0.0491(12) 0.0484(13) 0.0613(13) -0.0148(10) 0.0089(10) -0.0017(10)
F8 0.0818(17) 0.0664(16) 0.0392(11) -0.0016(10) 0.0073(11) 0.0172(13)
F9 0.0873(18) 0.0511(14) 0.0609(14) 0.0029(11) -0.0024(12) 0.0303(13)
F10 0.0441(12) 0.0404(12) 0.0681(14) -0.0057(10) 0.0034(10) 0.0052(9)
F11 0.0516(14) 0.108(2) 0.0858(18) -0.0552(17) -0.0336(13) 0.0269(14)
F12 0.0474(12) 0.0527(13) 0.0481(12) -0.0037(10) -0.0062(9) -0.0061(10)
N8A 0.053(6) 0.066(5) 0.043(4) 0.003(3) -0.002(3) -0.003(4)
C30A 0.057(13) 0.074(10) 0.029(6) -0.031(6) 0.023(7) -0.040(10)
C31A 0.079(10) 0.091(11) 0.056(10) -0.019(9) 0.043(8) -0.001(8)
N8B 0.09(2) 0.15(3) 0.087(18) -0.028(15) -0.017(12) -0.04(2)
C30B 0.11(2) 0.26(4) 0.068(13) 0.040(15) -0.044(12) -0.14(3)
C31B 0.13(2) 0.050(9) 0.116(16) -0.045(10) 0.065(14) -0.032(11)

loop_
_atom_type_symbol
_atom_type_description
_atom_type_scat_dispersion_real
_atom_type_scat_dispersion_imag
_atom_type_scat_source
C C 0.0033 0.0016 'International Tables Vol C Tables 4.2.6.8 and 6.1.1.4'
H H 0.0000 0.0000 'International Tables Vol C Tables 4.2.6.8 and 6.1.1.4'
F F 0.0171 0.0103 'International Tables Vol C Tables 4.2.6.8 and 6.1.1.4'
N N 0.0061 0.0033 'International Tables Vol C Tables 4.2.6.8 and 6.1.1.4'
Ni Ni 0.3393 1.1124 'International Tables Vol C Tables 4.2.6.8 and 6.1.1.4'
O O 0.0106 0.0060 'International Tables Vol C Tables 4.2.6.8 and 6.1.1.4'
P P 0.1023 0.0942 'International Tables Vol C Tables 4.2.6.8 and 6.1.1.4'

loop_
_geom_angle_atom_site_label_1
_geom_angle_atom_site_label_2
_geom_angle_atom_site_label_3
_geom_angle
_geom_angle_site_symmetry_1
_geom_angle_site_symmetry_3
_geom_angle_publ_flag
N1 Ni1 N2 92.65(10) . . ?
N1 Ni1 O2 158.92(9) . . ?
N2 Ni1 O2 95.96(9) . . ?
N1 Ni1 N3 94.70(9) . . ?
N2 Ni1 N3 102.82(10) . . ?
O2 Ni1 N3 102.06(9) . . ?
N1 Ni1 O1 99.18(8) . . ?
N2 Ni1 O1 150.71(9) . . ?
O2 Ni1 O1 64.85(7) . . ?
N3 Ni1 O1 102.78(8) . . ?
N1 Ni1 C27 130.28(9) . . ?
N2 Ni1 C27 124.25(10) . . ?
O2 Ni1 C27 32.01(8) . . ?
N3 Ni1 C27 106.16(9) . . ?
O1 Ni1 C27 32.89(8) . . ?
N1 Ni1 Ni2 100.36(7) . . ?
N2 Ni1 Ni2 144.99(7) . . ?
O2 Ni1 Ni2 62.36(5) . . ?
N3 Ni1 Ni2 108.26(7) . . ?
O1 Ni1 Ni2 5.81(5) . . ?
C27 Ni1 Ni2 30.43(6) . . ?
N4 Ni2 O3 89.85(8) . . ?
N4 Ni2 N6 96.35(9) . . ?
O3 Ni2 N6 95.24(9) . . ?
N4 Ni2 N5 90.78(9) . . ?
O3 Ni2 N5 163.26(9) . . ?
N6 Ni2 N5 101.31(10) . . ?
N4 Ni2 N7 172.50(9) . . ?
O3 Ni2 N7 90.45(8) . . ?
N6 Ni2 N7 91.09(9) . . ?
N5 Ni2 N7 86.79(9) . . ?
N4 Ni2 O1 89.51(8) . . ?
O3 Ni2 O1 62.18(7) . . ?
N6 Ni2 O1 156.74(8) . . ?
N5 Ni2 O1 101.10(9) . . ?
N7 Ni2 O1 84.00(8) . . ?
N4 Ni2 C27 88.13(9) . . ?
O3 Ni2 C27 30.27(8) . . ?
N6 Ni2 C27 125.47(10) . . ?
N5 Ni2 C27 133.04(10) . . ?
N7 Ni2 C27 88.34(9) . . ?
O1 Ni2 C27 31.97(8) . . ?
N4 Ni2 Ni1 84.62(6) . . ?
O3 Ni2 Ni1 59.88(5) . . ?
N6 Ni2 Ni1 155.13(7) . . ?
N5 Ni2 Ni1 103.53(7) . . ?
N7 Ni2 Ni1 89.05(7) . . ?
O1 Ni2 Ni1 5.46(5) . . ?
C27 Ni2 Ni1 29.67(6) . . ?
C27 O1 Ni1 88.60(15) . . ?
C27 O1 Ni2 85.89(15) . . ?
Ni1 O1 Ni2 168.73(10) . . ?
C27 O2 Ni1 90.93(16) . . ?
C27 O3 Ni2 92.94(16) . . ?
C1 N1 C9 120.8(2) . . ?
C1 N1 Ni1 126.4(2) . . ?
C9 N1 Ni1 112.70(18) . . ?
C4 N2 C3 116.6(2) . . ?
C4 N2 Ni1 117.60(18) . . ?
C3 N2 Ni1 104.82(17) . . ?
C6 N3 C13 109.3(2) . . ?
C6 N3 C7 109.5(2) . . ?
C13 N3 C7 106.4(2) . . ?
C6 N3 Ni1 111.62(17) . . ?
C13 N3 Ni1 109.66(18) . . ?
C7 N3 Ni1 110.20(17) . . ?
C14 N4 C22 118.1(2) . . ?
C14 N4 Ni2 121.26(19) . . ?
C22 N4 Ni2 120.64(18) . . ?
C17 N5 C16 115.8(2) . . ?
C17 N5 Ni2 114.04(19) . . ?
C16 N5 Ni2 119.31(17) . . ?
C26 N6 C19 107.0(2) . . ?
C26 N6 C20 108.0(2) . . ?
C19 N6 C20 109.3(2) . . ?
C26 N6 Ni2 109.56(18) . . ?
C19 N6 Ni2 112.8(2) . . ?
C20 N6 Ni2 110.03(17) . . ?
C28 N7 Ni2 173.4(2) . . ?
N1 C1 C10 124.3(3) . . ?
N1 C1 C2 122.4(3) . . ?
C10 C1 C2 113.3(3) . . ?
C1 C2 C3 121.3(2) . . ?
N2 C3 C11 106.7(2) . . ?
N2 C3 C2 111.1(2) . . ?
C11 C3 C2 110.8(3) . . ?
N2 C3 C12 111.1(3) . . ?
C11 C3 C12 109.2(3) . . ?
C2 C3 C12 107.9(2) . . ?
N2 C4 C5 110.6(2) . . ?
C4 C5 C6 113.7(2) . . ?
N3 C6 C5 115.1(2) . . ?
N3 C7 C8 116.0(2) . . ?
C9 C8 C7 114.3(2) . . ?
N1 C9 C8 111.3(2) . . ?
N4 C14 C23 124.1(3) . . ?
N4 C14 C15 119.0(2) . . ?
C23 C14 C15 116.9(3) . . ?
C14 C15 C16 113.3(2) . . ?
N5 C16 C24 111.0(2) . . ?
N5 C16 C15 108.4(2) . . ?
C24 C16 C15 109.5(2) . . ?
N5 C16 C25 111.8(2) . . ?
C24 C16 C25 107.8(3) . . ?
C15 C16 C25 108.3(2) . . ?
N5 C17 C18 114.0(3) . . ?
C19 C18 C17 115.9(3) . . ?
N6 C19 C18 115.9(2) . . ?
N6 C20 C21 113.0(2) . . ?
C22 C21 C20 113.5(3) . . ?
N4 C22 C21 112.0(2) . . ?
O3 C27 O2 125.8(3) . . ?
O3 C27 O1 118.7(2) . . ?
O2 C27 O1 115.4(2) . . ?
O3 C27 Ni1 174.8(2) . . ?
O2 C27 Ni1 57.06(14) . . ?
O1 C27 Ni1 58.50(13) . . ?
O3 C27 Ni2 56.79(14) . . ?
O2 C27 Ni2 174.34(19) . . ?
O1 C27 Ni2 62.14(13) . . ?
Ni1 C27 Ni2 119.90(11) . . ?
N7 C28 C29 179.2(4) . . ?
F1 P1 F6 89.60(19) . . ?
F1 P1 F5 92.5(2) . . ?
F6 P1 F5 86.42(18) . . ?
F1 P1 F2 90.9(2) . . ?
F6 P1 F2 93.2(2) . . ?
F5 P1 F2 176.6(2) . . ?
F1 P1 F4 177.10(18) . . ?
F6 P1 F4 91.73(13) . . ?
F5 P1 F4 90.2(2) . . ?
F2 P1 F4 86.42(16) . . ?
F1 P1 F3 90.6(2) . . ?
F6 P1 F3 176.2(2) . . ?
F5 P1 F3 89.8(2) . . ?
F2 P1 F3 90.6(3) . . ?
F4 P1 F3 88.28(15) . . ?
F9 P2 F11 92.55(15) . . ?
F9 P2 F7 90.20(13) . . ?
F11 P2 F7 90.28(14) . . ?
F9 P2 F8 91.18(14) . . ?
F11 P2 F8 90.25(15) . . ?
F7 P2 F8 178.51(14) . . ?
F9 P2 F12 89.87(13) . . ?
F11 P2 F12 177.56(14) . . ?
F7 P2 F12 89.96(11) . . ?
F8 P2 F12 89.46(13) . . ?
F9 P2 F10 178.59(13) . . ?
F11 P2 F10 88.80(14) . . ?
F7 P2 F10 89.40(12) . . ?
F8 P2 F10 89.22(12) . . ?
F12 P2 F10 88.78(12) . . ?
N8A C30A C31A 175.6(13) . . ?
N8B C30B C31B 163(4) . . ?

loop_
_geom_bond_atom_site_label_1
_geom_bond_atom_site_label_2
_geom_bond_distance
_geom_bond_site_symmetry_2
_geom_bond_publ_flag
Ni1 N1 1.998(2) . ?
Ni1 N2 2.014(2) . ?
Ni1 O2 2.0402(19) . ?
Ni1 N3 2.057(2) . ?
Ni1 O1 2.0732(18) . ?
Ni1 C27 2.431(3) . ?
Ni1 Ni2 4.2572(5) . ?
Ni2 N4 2.059(2) . ?
Ni2 O3 2.0839(19) . ?
Ni2 N6 2.093(2) . ?
Ni2 N5 2.103(2) . ?
Ni2 N7 2.110(2) . ?
Ni2 O1 2.2047(18) . ?
Ni2 C27 2.487(3) . ?
O1 C27 1.320(3) . ?
O2 C27 1.289(3) . ?
O3 C27 1.256(3) . ?
N1 C1 1.281(4) . ?
N1 C9 1.475(3) . ?
N2 C4 1.478(4) . ?
N2 C3 1.502(4) . ?
N3 C6 1.488(4) . ?
N3 C13 1.489(4) . ?
N3 C7 1.493(4) . ?
N4 C14 1.276(4) . ?
N4 C22 1.482(4) . ?
N5 C17 1.483(4) . ?
N5 C16 1.500(4) . ?
N6 C26 1.492(4) . ?
N6 C19 1.499(4) . ?
N6 C20 1.500(4) . ?
N7 C28 1.130(4) . ?
C1 C10 1.504(4) . ?
C1 C2 1.508(4) . ?
C2 C3 1.534(4) . ?
C3 C11 1.527(5) . ?
C3 C12 1.547(4) . ?
C4 C5 1.522(4) . ?
C5 C6 1.533(4) . ?
C7 C8 1.531(4) . ?
C8 C9 1.526(4) . ?
C14 C23 1.504(4) . ?
C14 C15 1.511(4) . ?
C15 C16 1.535(4) . ?
C16 C24 1.527(4) . ?
C16 C25 1.545(4) . ?
C17 C18 1.523(5) . ?
C18 C19 1.517(5) . ?
C20 C21 1.523(4) . ?
C21 C22 1.519(4) . ?
C28 C29 1.457(4) . ?
P1 F1 1.555(3) . ?
P1 F6 1.567(3) . ?
P1 F5 1.569(3) . ?
P1 F2 1.572(3) . ?
P1 F4 1.577(2) . ?
P1 F3 1.592(3) . ?
P2 F9 1.578(2) . ?
P2 F11 1.578(2) . ?
P2 F7 1.595(2) . ?
P2 F8 1.595(2) . ?
P2 F12 1.605(2) . ?
P2 F10 1.614(2) . ?
N8A C30A 1.16(4) . ?
C30A C31A 1.42(4) . ?
N8B C30B 1.24(6) . ?
C30B C31B 1.31(4) . ?

loop_
_geom_hbond_atom_site_label_D
_geom_hbond_atom_site_label_H
_geom_hbond_atom_site_label_A
_geom_hbond_distance_DH
_geom_hbond_distance_HA
_geom_hbond_distance_DA
_geom_hbond_angle_DHA
_geom_hbond_site_symmetry_A
N2 H2 O2 0.83(3) 2.09(3) 2.911(3) 168(3) 3_656
